data_2004914
loop_
_publ_author_name
'Schollmeyer, D.'
'Fischer, G.'
'Pindur, U.'

_publ_section_title
;Pyrrolo-Annellated Carbazoles as Potential Antitumour-Active Compounds:
 Dimethyl 4-Methoxy-9-methyl-9<i>H</i>-carbazole-1,2-dicarboxylate and
 5-Hydroxy-2-phenyl-10-methyl-1,2,3,10-tetrahydropyrrolo[3,4-<i>a</i>]carbazole-1,3-dione
 Methanol Solvate
;
_journal_issue 5
_journal_name_full 'Acta Crystallographica Section C'
_journal_page_first 1277
_journal_page_last 1280
_journal_paper_doi 10.1107/S010827019501609X
_journal_volume 52
_journal_year 1996
_chemical_formula_iupac 'C18 H17 N1 O5'
_chemical_formula_sum 'C18 H17 N O5'
_chemical_formula_weight 327.34
_chemical_name_systematic
;
4-Methoxy-9-methyl-9H-carbazol-1,2-dimethyldicarboxalat
;
_space_group_IT_number 14
_symmetry_cell_setting monoclinic
_symmetry_space_group_name_Hall '-P 2ybc'
_symmetry_space_group_name_H-M 'P 1 21/c 1'
_cell_angle_alpha 90.00
_cell_angle_beta 95.888(6)
_cell_angle_gamma 90.00
_cell_formula_units_Z 8
_cell_length_a 6.8415(3)
_cell_length_b 24.411(3)
_cell_length_c 19.3770(10)
_cell_measurement_reflns_used 75
_cell_measurement_temperature 298(2)
_cell_measurement_theta_max 70
_cell_measurement_theta_min 60
_cell_volume 3219.0(5)
_computing_cell_refinement 'CELSIUS (Svenson, 1974)'
_computing_data_collection 'CAD-4 Software (Enraf Nonius, 1989)'
_computing_data_reduction 'CORINC (Dr\"ager & Gattow, 1971)'
_computing_structure_refinement 'SHELX76 (Sheldrick, 1976)'
_computing_structure_solution 'SHELXS86 (Sheldrick, 1985)'
_diffrn_ambient_temperature 295(2)
_diffrn_measurement_device 'Enraf Nonius CAD-4'
_diffrn_measurement_method \w/2\q
_diffrn_radiation_monochromator graphite
_diffrn_radiation_source 'Rotating anode'
_diffrn_radiation_type CuK\a
_diffrn_radiation_wavelength 1.5416
_diffrn_reflns_av_R_equivalents 0.031
_diffrn_reflns_av_sigmaI/netI 0.0621
_diffrn_reflns_limit_h_max 9
_diffrn_reflns_limit_h_min 0
_diffrn_reflns_limit_k_max 30
_diffrn_reflns_limit_k_min 0
_diffrn_reflns_limit_l_max 23
_diffrn_reflns_limit_l_min -23
_diffrn_reflns_number 6818
_diffrn_reflns_theta_max 70.0
_diffrn_reflns_theta_min 2.0
_diffrn_standards_decay_% '5 [corrected with a cubic spline function (CORINC; Dr\"ager & Gattow, 1971)]'
_diffrn_standards_interval_time 66.7
_diffrn_standards_number 3
_exptl_absorpt_coefficient_mu 0.826
_exptl_absorpt_correction_type none
_exptl_crystal_colour 'rectangular prism'
_exptl_crystal_density_diffrn 1.351
_exptl_crystal_description colourless
_exptl_crystal_F_000 1376
_exptl_crystal_size_max 0.8
_exptl_crystal_size_mid 0.19
_exptl_crystal_size_min 0.06
_refine_diff_density_max .387
_refine_diff_density_min -.278
_refine_ls_extinction_coef 0.0030(6)
_refine_ls_extinction_method 'SHELX76 (Sheldrick, 1976)'
_refine_ls_goodness_of_fit_all 6.88
_refine_ls_hydrogen_treatment 'H-atom coordinates refined only'
_refine_ls_matrix_type full
_refine_ls_number_parameters 434
_refine_ls_number_reflns 4182
_refine_ls_number_restraints 0
_refine_ls_R_factor_obs 0.06
_refine_ls_shift/esd_max 0.001
_refine_ls_shift/esd_mean 0.000
_refine_ls_structure_factor_coef F
_refine_ls_weighting_details 'w = 1/[\s^2^(Fo)+ 0.0002Fo^2^]'
_refine_ls_weighting_scheme calc
_refine_ls_wR_factor_all 0.07
_reflns_number_observed 4182
_reflns_number_total 5236
_reflns_observed_criterion >2sigma(I)
_cod_data_source_file na1206.cif
_cod_data_source_block 1
_cod_depositor_comments
;
The following automatic conversions were performed:

'_refine_ls_weighting_scheme' value 'calc w = 1/[\s^2^(Fo)+
0.0002Fo^2^] ' was changed to 'calc'. New tag
'_refine_ls_weighting_details' was created. The value of the new tag
was set to 'w = 1/[\s^2^(Fo)+ 0.0002Fo^2^]'.

Automatic conversion script
Id: cif_fix_values 3143 2015-03-26 13:38:13Z robertas 
;
_cod_original_cell_volume 3219.1(3)
_cod_original_sg_symbol_H-M 'P 21/c'
_cod_original_formula_sum 'C18 H17 N1 O5'
_cod_database_code 2004914

loop_
_symmetry_equiv_pos_as_xyz
'x, y, z'
'-x, y+1/2, -z+1/2'
'-x, -y, -z'
'x, -y-1/2, z-1/2'

loop_
_atom_site_aniso_label
_atom_site_aniso_U_11
_atom_site_aniso_U_22
_atom_site_aniso_U_33
_atom_site_aniso_U_12
_atom_site_aniso_U_13
_atom_site_aniso_U_23
C1 0.067(2) 0.064(2) 0.050(2) -0.007(2) 0.007(2) 0.0040(10)
C2 0.062(2) 0.068(2) 0.049(2) -0.007(2) 0.0110(10) 0.0000(10)
C3 0.055(2) 0.066(2) 0.053(2) 0.005(2) 0.0080(10) 0.0000(10)
C4 0.055(2) 0.057(2) 0.046(2) -0.002(2) 0.0060(10) 0.0010(10)
C4A 0.055(2) 0.051(2) 0.053(2) -0.0010(10) 0.0070(10) 0.0000(10)
C4B 0.057(2) 0.048(2) 0.070(2) -0.0020(10) 0.012(2) -0.0040(10)
C5 0.068(2) 0.059(2) 0.079(2) -0.001(2) 0.025(2) -0.011(2)
C6 0.093(3) 0.072(2) 0.104(3) -0.003(2) 0.045(3) -0.014(2)
C7 0.079(3) 0.074(2) 0.148(4) 0.016(2) 0.043(3) -0.013(3)
C8 0.078(3) 0.067(2) 0.131(4) 0.021(2) 0.025(3) 0.006(2)
C8A 0.062(2) 0.051(2) 0.093(3) 0.005(2) 0.009(2) 0.000(2)
N9 0.067(2) 0.066(2) 0.080(2) 0.0170(10) 0.001(2) 0.0110(10)
C15 0.109(3) 0.099(3) 0.092(3) 0.026(3) -0.011(3) 0.014(2)
C9A 0.063(2) 0.055(2) 0.060(2) -0.002(2) 0.000(2) 0.0050(10)
O1 0.0670(10) 0.0820(10) 0.0480(10) 0.0160(10) 0.0110(10) 0.0080(10)
C10 0.070(2) 0.085(2) 0.055(2) 0.010(2) -0.003(2) 0.010(2)
C11 0.073(2) 0.087(2) 0.053(2) -0.005(2) 0.013(2) -0.004(2)
O2 0.138(3) 0.224(4) 0.053(2) 0.070(3) 0.030(2) 0.022(2)
O3 0.100(2) 0.111(2) 0.072(2) 0.028(2) 0.0420(10) 0.0100(10)
C12 0.104(3) 0.103(3) 0.092(3) 0.003(3) 0.058(3) -0.008(2)
C13 0.085(3) 0.082(2) 0.061(2) -0.007(2) 0.002(2) 0.009(2)
O4 0.109(2) 0.105(2) 0.0590(10) -0.027(2) -0.0110(10) 0.0130(10)
O5 0.193(4) 0.095(2) 0.081(2) -0.054(2) 0.003(2) 0.0230(10)
C14 0.182(6) 0.164(5) 0.067(3) -0.008(4) -0.031(3) 0.019(3)
C21 0.048(2) 0.050(2) 0.056(2) -0.0030(10) 0.0030(10) -0.0010(10)
C22 0.044(2) 0.057(2) 0.059(2) -0.0020(10) 0.0050(10) -0.0050(10)
C23 0.049(2) 0.060(2) 0.058(2) 0.0090(10) 0.0060(10) 0.0000(10)
C24 0.056(2) 0.060(2) 0.054(2) 0.000(2) 0.0120(10) 0.0000(10)
C24A 0.047(2) 0.051(2) 0.068(2) -0.0010(10) 0.0130(10) -0.0030(10)
C24B 0.056(2) 0.049(2) 0.094(2) -0.005(2) 0.028(2) -0.003(2)
C25 0.082(3) 0.062(2) 0.109(3) -0.002(2) 0.054(2) -0.002(2)
C26 0.101(3) 0.069(2) 0.159(4) 0.001(2) 0.082(3) 0.001(3)
C27 0.069(3) 0.072(3) 0.190(5) 0.008(2) 0.062(3) -0.006(3)
C28 0.052(2) 0.062(2) 0.159(4) 0.007(2) 0.028(2) 0.003(2)
C28A 0.047(2) 0.051(2) 0.113(3) -0.001(2) 0.018(2) 0.000(2)
N29 0.048(2) 0.0590(10) 0.089(2) 0.0070(10) 0.0020(10) 0.0030(10)
C35 0.053(2) 0.087(3) 0.111(3) 0.006(2) -0.014(2) 0.011(2)
C29A 0.044(2) 0.047(2) 0.070(2) -0.0010(10) 0.0030(10) -0.0010(10)
O21 0.074(2) 0.092(2) 0.0600(10) 0.0150(10) 0.0190(10) 0.0090(10)
C30 0.087(3) 0.102(3) 0.061(2) 0.008(2) 0.004(2) 0.015(2)
C31 0.049(2) 0.061(2) 0.059(2) -0.001(2) 0.006(2) -0.0070(10)
O22 0.081(2) 0.140(2) 0.0550(10) 0.031(2) 0.0140(10) -0.0040(10)
O23 0.065(2) 0.104(2) 0.075(2) 0.0330(10) 0.0200(10) 0.0010(10)
C32 0.060(2) 0.115(3) 0.084(2) 0.026(2) 0.023(2) -0.007(2)
C33 0.059(2) 0.064(2) 0.066(2) 0.000(2) 0.000(2) -0.001(2)
O24 0.132(3) 0.087(2) 0.076(2) -0.032(2) 0.011(2) 0.0080(10)
O25 0.085(2) 0.091(2) 0.0650(10) -0.0140(10) -0.0100(10) -0.0100(10)
C34 0.139(7) 0.106(5) 0.058(4) 0.003(5) -0.016(4) -0.007(3)
C34A 0.104(9) 0.180(10) 0.075(7) -0.022(8) 0.001(6) 0.059(7)

loop_
_atom_site_label
_atom_site_occupancy
_atom_site_fract_x
_atom_site_fract_y
_atom_site_fract_z
_atom_site_U_iso_or_equiv
_atom_site_thermal_displace_type
_atom_site_calc_flag
_atom_site_refinement_flags
_atom_site_disorder_group
_atom_site_type_symbol
C1 1 .4334(5) .68700(10) .8113(2) .0600(10) Uani d . . C
C2 1 .2739(5) .72080(10) .79100(10) .0600(10) Uani d . . C
C3 1 .2328(5) .73880(10) .72240(10) .0580(10) Uani d . . C
C4 1 .3505(4) .72340(10) .67220(10) .0527(10) Uani d . . C
C4A 1 .5155(4) .69040(10) .69140(10) .0526(10) Uani d . . C
C4B 1 .6659(5) .66900(10) .6524(2) .0580(10) Uani d . . C
C5 1 .7029(5) .67150(10) .5822(2) .0680(10) Uani d . . C
C6 1 .8624(6) .6438(2) .5629(2) .087(2) Uani d . . C
C7 1 .9879(6) .6147(2) .6121(3) .098(2) Uani d . . C
C8 1 .9576(6) .61300(10) .6802(2) .091(2) Uani d . . C
C8A 1 .7922(5) .63930(10) .7000(2) .0690(10) Uani d . . C
N9 1 .7260(4) .64180(10) .7653(2) .0710(10) Uani d . . N
C15 1 .8286(7) .6164(2) .8268(2) .101(2) Uani d . . C
C9A 1 .5554(5) .67320(10) .7603(2) .0590(10) Uani d . . C
O1 1 .3222(3) .73728(9) .60410(10) .0654(8) Uani d . . O
C10 1 .1528(5) .76970(10) .5815(2) .0710(10) Uani d . . C
C11 1 .1439(6) .7378(2) .8440(2) .0700(10) Uani d . . C
O2 1 .1598(5) .7233(2) .90200(10) .137(2) Uani d . . O
O3 1 .0022(4) .77150(10) .82000(10) .0920(10) Uani d . . O
C12 1 -0.1305(6) .7924(2) .8670(2) .096(2) Uani d . . C
C13 1 .4665(6) .6636(2) .8829(2) .0760(10) Uani d . . C
O4 1 .5754(4) .69500(10) .92600(10) .0920(10) Uani d . . O
O5 1 .4063(6) .61990(10) .89830(10) .124(2) Uani d . . O
C14 1 .6105(9) .6727(2) .9955(2) .141(3) Uani d . . C
C21 1 .1575(4) .93220(10) .70030(10) .0516(10) Uani d . . C
C22 1 .3130(4) .90130(10) .7327(2) .0534(10) Uani d . . C
C23 1 .3305(4) .89000(10) .8042(2) .0560(10) Uani d . . C
C24 1 .1946(5) .90980(10) .8451(2) .0570(10) Uani d . . C
C24A 1 .0370(4) .94080(10) .8148(2) .0550(10) Uani d . . C
C24B 1 -0.1263(5) .96670(10) .8431(2) .0650(10) Uani d . . C
C25 1 -0.1802(6) .97210(10) .9107(2) .0810(10) Uani d . . C
C26 1 -0.3518(7) 1.0017(2) .9183(3) .105(2) Uani d . . C
C27 1 -0.4610(6) 1.0245(2) .8621(3) .107(2) Uani d . . C
C28 1 -0.4103(5) 1.02040(10) .7961(3) .090(2) Uani d . . C
C28A 1 -0.2394(5) .99100(10) .7868(2) .0690(10) Uani d . . C
N29 1 -0.1523(4) .98180(10) .7261(2) .0657(10) Uani d . . N
C35 1 -0.2311(5) 1.00060(10) .6586(2) .0850(10) Uani d . . C
C29A 1 .0186(4) .95130(10) .7430(2) .0540(10) Uani d . . C
O21 1 .1978(4) .90210(10) .91460(10) .0744(9) Uani d . . O
C30 1 .3578(6) .8716(2) .9485(2) .0830(10) Uani d . . C
C31 1 .4631(5) .88010(10) .6891(2) .0560(10) Uani d . . C
O22 1 .4616(4) .88730(10) .62880(10) .0920(10) Uani d . . O
O23 1 .6044(3) .85160(10) .72540(10) .0806(9) Uani d . . C
C32 1 .7522(5) .8285(2) .6862(2) .0850(10) Uani d . . C
C33 1 .1470(5) .94540(10) .6244(2) .0630(10) Uani d . . C
O24 1 .2304(5) .98800(10) .60680(10) .0980(10) Uani d . . O
O25 1 .0532(4) .91230(10) .58290(10) .0813(9) Uani d . . O
C34 .6 .0680(10) .9176(3) .5097(3) .103(3) Uani d P 1 C
C34A .4 .282(2) .9966(5) .5385(5) .120(5) Uani d P 2 C
H3 1 .1060(5) .76280(10) .70980(10) .07 Uiso d R . H
H5 1 .5988(5) .69910(10) .5513(2) .07 Uiso d R . H
H6 1 .9002(6) .6479(2) .5132(2) .09 Uiso d R . H
H7 1 1.1138(6) .5960(2) .5996(3) .09 Uiso d R . H
H8 1 1.0315(6) .58560(10) .7125(2) .09 Uiso d R . H
H15A 1 .7215(7) .5961(2) .8479(2) .10 Uiso d R . H
H15B 1 .8941(7) .6408(2) .8646(2) .10 Uiso d R . H
H15C 1 .8618(7) .5847(2) .7986(2) .10 Uiso d R . H
H10A 1 .1465(5) .77690(10) .5272(2) .08 Uiso d R . H
H10B 1 .1713(5) .80680(10) .6077(2) .08 Uiso d R . H
H10C 1 .0373(5) .75260(10) .5988(2) .08 Uiso d R . H
H12A 1 -.0431(6) .7910(2) .9169(2) .10 Uiso d R . H
H12B 1 -0.2108(6) .7655(2) .8700(2) .10 Uiso d R . H
H12C 1 -0.1324(6) .8366(2) .8669(2) .10 Uiso d R . H
H14A 1 .7009(9) .7007(2) 1.0279(2) .12 Uiso d R . H
H14B 1 .6849(9) .6338(2) .9936(2) .12 Uiso d R . H
H14C 1 .4720(9) .6669(2) 1.0166(2) .12 Uiso d R . H
H23 1 .4343(4) .86380(10) .8211(2) .07 Uiso d R . H
H25 1 -.0919(6) .95330(10) .9538(2) .09 Uiso d R . H
H26 1 -0.3899(7) 1.0028(2) .9745(3) .10 Uiso d R . H
H27 1 -0.5976(6) 1.0425(2) .8682(3) .10 Uiso d R . H
H28 1 -0.4930(5) 1.03870(10) .7528(3) .10 Uiso d R . H
H35A 1 -0.1369(5) 1.01320(10) .6360(2) .08 Uiso d R . H
H35B 1 -0.3527(5) 1.01410(10) .6598(2) .08 Uiso d R . H
H35C 1 -0.2786(5) .96780(10) .6268(2) .08 Uiso d R . H
H30A 1 .3611(6) .8350(2) .9283(2) .09 Uiso d R . H
H30B 1 .5027(6) .8949(2) .9476(2) .09 Uiso d R . H
H30C 1 .3449(6) .8685(2) .9953(2) .09 Uiso d R . H
H32A 1 .6758(5) .8012(2) .6538(2) .09 Uiso d R . H
H32B 1 .7895(5) .8471(2) .6459(2) .09 Uiso d R . H
H32C 1 .8661(5) .8254(2) .7224(2) .09 Uiso d R . H
H34A .6 -.0180(10) .8863(3) .4814(3) .10 Uiso d R 1 H
H34B .6 .2210(10) .9130(3) .5007(3) .10 Uiso d R 1 H
H34C .6 .0170(10) .9575(3) .4923(3) .10 Uiso d R 1 H
H34D .4 .352(2) 1.0358(5) .5326(5) .10 Uiso d R 2 H
H34E .4 .150(2) .9940(5) .5029(5) .10 Uiso d R 2 H
H34F .4 .382(2) .9642(5) .5275(5) .10 Uiso d R 2 H

loop_
_atom_type_symbol
_atom_type_description
_atom_type_scat_dispersion_real
_atom_type_scat_dispersion_imag
_atom_type_scat_source
C C .0033 .0016 'International Tables Vol C Tables 4.2.6.8 and 6.1.1.4'
H H .0000 .0000 'International Tables Vol C Tables 4.2.6.8 and 6.1.1.4'
N N .0061 .0033 'International Tables Vol C Tables 4.2.6.8 and 6.1.1.4'
O O .0106 .0060 'International Tables Vol C Tables 4.2.6.8 and 6.1.1.4'

loop_
_geom_angle_atom_site_label_1
_geom_angle_atom_site_label_2
_geom_angle_atom_site_label_3
_geom_angle
_geom_angle_publ_flag
C13 C1 C2 121.9(3) yes
C11 C2 C1 118.5(3) yes
O1 C4 C3 125.6(2) yes
N9 C8A C4B 110.0(3) yes
N9 C8A C8 128.5(3) yes
C15 N9 C8A 123.5(3) yes
C9A N9 C8A 108.1(3) yes
C9A N9 C15 128.4(3) yes
N9 C9A C1 129.8(2) yes
N9 C9A C4A 108.2(3) yes
C10 O1 C4 117.8(2) yes
O2 C11 C2 125.1(3) yes
O3 C11 C2 113.6(3) yes
C12 O3 C11 119.0(3) yes
O4 C13 C1 113.0(3) yes
O5 C13 C1 123.4(3) yes
O5 C13 O4 123.6(3) yes
C14 O4 C13 113.7(3) yes
C33 C21 C22 120.9(2) yes
C31 C22 C21 118.0(2) yes
N29 C29A C21 129.9(2) yes
O21 C24 C23 125.6(2) yes
N29 C28A C24B 109.8(3) yes
N29 C28A C28 129.0(3) yes
C35 N29 C28A 124.4(3) yes
C29A N29 C28A 108.0(2) yes
N29 C29A C24A 108.5(2) yes
C30 O21 C24 117.6(2) yes
O22 C31 C22 125.0(3) yes
O23 C31 C22 112.8(2) yes
C32 O23 C31 115.9(2) yes
O24 C33 C21 118.0(2) yes
O25 C33 C21 117.1(2) yes
C34A O24 C33 122.8(5) yes
C34 O25 C33 119.1(3) yes
C29A N29 C35 127.6(2) yes

loop_
_geom_bond_atom_site_label_1
_geom_bond_atom_site_label_2
_geom_bond_distance
_geom_bond_publ_flag
C1 C13 1.495(5) yes
C2 C11 1.486(5) yes
C4 O1 1.356(3) yes
C4A C4B 1.436(4) yes
C8A N9 1.388(5) yes
N9 C15 1.458(5) yes
N9 C9A 1.392(4) yes
O1 C10 1.435(4) yes
C11 O2 1.173(4) yes
C11 O3 1.318(5) yes
O3 C12 1.443(5) yes
C13 O4 1.309(5) yes
C13 O5 1.193(5) yes
O4 C14 1.449(5) yes
C21 C29A 1.403(4) yes
C21 C33 1.499(4) yes
C22 C31 1.487(4) yes
C24 O21 1.358(4) yes
C24A C24B 1.439(4) yes
C28A N29 1.390(5) yes
N29 C35 1.438(5) yes
N29 C29A 1.395(4) yes
O21 C30 1.427(5) yes
C31 O22 1.182(4) yes
C31 O23 1.333(4) yes
O23 C32 1.441(4) yes
C33 O24 1.251(4) yes
C33 O25 1.268(4) yes
O24 C34A 1.420(10) yes
O25 C34 1.438(6) yes

loop_
_geom_torsion_atom_site_label_1
_geom_torsion_atom_site_label_2
_geom_torsion_atom_site_label_3
_geom_torsion_atom_site_label_4
_geom_torsion
_geom_torsion_publ_flag
C2 C1 C13 O5 92.4(4) yes
C9A C1 C13 O4 93.5(4) yes
C3 C2 C11 O3 -2.8(4) yes
C3 C4 O1 C10 -1.5(3) yes
C2 C3 C4 O1 178.4(3) yes
C23 C22 C31 O23 -0.1(3) yes
C2 C11 O3 C12 -178.0(4) yes
C1 C13 O4 C14 -179.4(4) yes
O5 C13 O4 C14 -2.2(5) yes
C1 C2 C11 O2 -3.1(4) yes
C22 C21 C33 O24 -88.8(4) yes
C23 C22 C31 O22 180.0(3) yes
C29A C21 C33 O25 -90.9(3) yes
C21 C22 C31 O23 179.7(3) yes
C22 C23 C24 O21 -179.2(3) yes
C23 C24 O21 C30 1.1(4) yes
C29A C21 C33 O24 89.0(4) yes
O25 C33 O24 C34A -19.7(7) yes
